data_4350830
loop_
_publ_author_name
'Michael B\"ohme'
'Micha\/l Rams'
'Christoph Krebs'
'Sebastian Mangelsen'
'Inke Jess'
'Winfried Plass'
'Christian N\"ather'

_publ_contact_author 'Christian N\"ather'
_publ_contact_author_email cnaether@ac.uni-kiel.de
_publ_section_title
;
 Co(NCS)2 Chain Compound with Alternating 5- and 6-Fold Coordination:
 Influence of Metal Coordination on the Magnetic Properties
;
_journal_coden_ASTM INOCAJ
_journal_issue 42
_journal_name_full 'Inorganic Chemistry'
_journal_page_first 16841
_journal_page_last 16855
_journal_paper_doi 10.1021/acs.inorgchem.2c02813
_journal_volume 61
_journal_year 2022
_chemical_formula_moiety 'C19 H12 Br3 Co2 N7 S4'
_chemical_formula_sum 'C19 H12 Br3 Co2 N7 S4'
_chemical_formula_weight 824.19
_space_group_crystal_system triclinic
_space_group_IT_number 2
_space_group_name_Hall '-P 1'
_space_group_name_H-M_alt 'P -1'
_atom_sites_solution_hydrogens geom
_atom_sites_solution_primary dual
_audit_contact_author_name
;
;
_audit_creation_date 2021-12-25
_audit_creation_method
;
Olex2 1.3-ac4
(compiled 2020.11.27 svn.r5f609507 for Rigaku Oxford Diffraction, GUI svn.r6214)
;
_cell_angle_alpha 87.0930(10)
_cell_angle_beta 86.9440(10)
_cell_angle_gamma 68.012(2)
_cell_formula_units_Z 2
_cell_length_a 7.10020(10)
_cell_length_b 8.8255(2)
_cell_length_c 22.2445(4)
_cell_measurement_reflns_used 13819
_cell_measurement_temperature 100.00(10)
_cell_measurement_theta_max 77.7830
_cell_measurement_theta_min 3.9700
_cell_volume 1289.96(5)
_computing_cell_refinement 'CrysAlisPro 1.171.41.121a (Rigaku OD, 2021)'
_computing_data_collection 'CrysAlisPro 1.171.41.121a (Rigaku OD, 2021)'
_computing_data_reduction 'CrysAlisPro 1.171.41.121a (Rigaku OD, 2021)'
_computing_molecular_graphics 'Olex2 1.3-ac4 (Dolomanov et al., 2009)'
_computing_publication_material 'Olex2 1.3-ac4 (Dolomanov et al., 2009)'
_computing_structure_refinement 'SHELXL 2016/6 (Sheldrick, 2015)'
_computing_structure_solution 'SHELXT 2014/4 (Sheldrick, 2014)'
_diffrn_ambient_environment N~2~
_diffrn_ambient_temperature 100.00(10)
_diffrn_detector 'Hybrid Pixel Array Detector'
_diffrn_detector_area_resol_mean 10.0000
_diffrn_detector_type HyPix
_diffrn_measured_fraction_theta_full 0.999
_diffrn_measured_fraction_theta_max 0.979
_diffrn_measurement_details
;
List of Runs (angles in degrees, time in seconds):

  # Type    Start    End  Width  t~exp~   \w     \q     \k     \f   Frames
--------------------------------------------------------------------------
  1  \w   -119.00 -73.00   0.50   13.00    --  -47.64-125.00 -60.00   92
  2  \w    -70.00  25.00   0.50   13.00    --  -47.64  77.00 -30.00  190
  3  \w   -119.00 -25.00   0.50   13.00    --  -47.64 -77.00-150.00  188
  4  \w     34.00  95.00   0.50   13.00    --   47.64-125.00 -30.00  122
  5  \w     34.00  95.00   0.50   13.00    --   47.64-125.00  60.00  122
  6  \w    -27.00  26.00   0.50   13.00    --   47.64 -19.00 -30.00  106
  7  \w   -160.00 -71.00   0.50   45.00    --  -87.75 -61.00 -30.00  178
  8  \w    -71.00 -15.00   0.50   45.00    --  -87.75  61.00 -30.00  112
  9  \w     38.00  70.00   0.50   45.00    --  109.25 -60.00 118.00   64
 10  \w     37.00 106.00   0.50   45.00    --  109.25 -95.00 -90.00  138
 11  \w     97.00 178.00   0.50   45.00    --  109.25  30.00   0.00  162
 12  \w     37.00  71.00   0.50   45.00    --  109.25 -61.00-120.00   68
 13  \w     96.00 178.00   0.50   45.00    --  109.25  15.00 150.00  164
 14  \w     97.00 178.00   0.50   45.00    --  109.25  45.00  30.00  162
 15  \w     37.00 107.00   0.50   45.00    --  109.25-104.00  96.17  140
 16  \w     37.00 106.00   0.50   45.00    --  109.25 -95.00 -30.00  138
 17  \w     37.00 106.00   0.50   45.00    --  109.25 -95.00 120.00  138
 18  \w     37.00 106.00   0.50   45.00    --  109.25 -95.00 -60.00  138
 19  \w    149.00 178.00   0.50   45.00    --  109.25 125.00 -60.00   58
 20  \w     97.00 176.00   0.50   45.00    --  109.25  30.00-120.00  158
 21  \w     53.00 111.00   0.50   45.00    --  109.25-125.00-150.00  116
 22  \w     45.00  71.00   0.50   45.00    --  109.25 -61.00 -30.00   52
 23  \w     80.00 111.00   0.50   45.00    --  109.25-125.00 -30.00   62
 24  \w     95.00 124.00   0.50   45.00    --  109.25 125.00 -60.00   58
 25  \w     54.00 105.00   0.50   45.00    --  109.25 -77.00 -30.00  102
 26  \w     38.00  71.00   0.50   45.00    --  109.25 -77.00  90.00   66
 27  \w    111.00 170.00   0.50   45.00    --  109.25  30.00 -60.00  118
 28  \w    112.00 173.00   0.50   45.00    --  109.25  15.00  90.00  122
 29  \w     42.00  68.00   0.50   45.00    --  109.25 -61.00 -90.00   52
 30  \w     40.00  75.00   0.50   45.00    --  109.25-125.00 -30.00   70
 31  \w     37.00  78.00   0.50   45.00    --  109.25 -95.00  60.00   82
 32  \w     58.00  96.00   0.50   45.00    --  109.25 -77.00-180.00   76
 33  \w    104.00 170.00   0.50   45.00    --  109.25  45.00-180.00  132
 34  \w     46.00  71.00   0.50   45.00    --  109.25 -61.00  90.00   50
 35  \w     59.00  98.00   0.50   45.00    --  109.25 -95.00  30.00   78
 36  \w     37.00  66.00   0.50   45.00    --  109.25 -61.00 150.00   58
 37  \w     62.00 116.00   0.50   45.00    --  109.25-130.00 105.98  108
 38  \w     80.00 108.00   0.50   45.00    --  109.25-112.00-117.48   56
 39  \w     50.00  76.00   0.50   45.00    --  109.25-112.00-117.48   52
;
_diffrn_measurement_device 'four-circle diffractometer'
_diffrn_measurement_device_type 'XtaLAB Synergy, Dualflex, HyPix'
_diffrn_measurement_method '\w scans'
_diffrn_orient_matrix_type 'CrysAlisPro convention (1999,Acta A55,543-557)'
_diffrn_orient_matrix_UB_11 0.1022956000
_diffrn_orient_matrix_UB_12 0.0768261000
_diffrn_orient_matrix_UB_13 -0.0487473000
_diffrn_orient_matrix_UB_21 0.1763312000
_diffrn_orient_matrix_UB_22 -0.1663351000
_diffrn_orient_matrix_UB_23 -0.0070689000
_diffrn_orient_matrix_UB_31 -0.1152026000
_diffrn_orient_matrix_UB_32 -0.0436835000
_diffrn_orient_matrix_UB_33 -0.0488783000
_diffrn_radiation_monochromator mirror
_diffrn_radiation_probe x-ray
_diffrn_radiation_type 'Cu K\a'
_diffrn_radiation_wavelength 1.54184
_diffrn_reflns_av_R_equivalents 0.0200
_diffrn_reflns_av_unetI/netI 0.0177
_diffrn_reflns_Laue_measured_fraction_full 0.999
_diffrn_reflns_Laue_measured_fraction_max 0.979
_diffrn_reflns_limit_h_max 8
_diffrn_reflns_limit_h_min -8
_diffrn_reflns_limit_k_max 10
_diffrn_reflns_limit_k_min -11
_diffrn_reflns_limit_l_max 27
_diffrn_reflns_limit_l_min -28
_diffrn_reflns_number 18839
_diffrn_reflns_point_group_measured_fraction_full 0.999
_diffrn_reflns_point_group_measured_fraction_max 0.979
_diffrn_reflns_theta_full 67.684
_diffrn_reflns_theta_max 78.136
_diffrn_reflns_theta_min 3.982
_diffrn_source 'micro-focus sealed X-ray tube'
_diffrn_source_type 'PhotonJet (Cu) X-ray Source'
_exptl_absorpt_coefficient_mu 18.761
_exptl_absorpt_correction_T_max 1.00000
_exptl_absorpt_correction_T_min 0.45364
_exptl_absorpt_correction_type multi-scan
_exptl_absorpt_process_details
;
CrysAlisPro 1.171.41.121a (Rigaku Oxford Diffraction, 2021)
Empirical absorption correction using spherical harmonics,
implemented in SCALE3 ABSPACK scaling algorithm.
;
_exptl_crystal_colour 'light red'
_exptl_crystal_density_diffrn 2.122
_exptl_crystal_description plate
_exptl_crystal_F_000 796
_exptl_crystal_size_max 0.18
_exptl_crystal_size_mid 0.1
_exptl_crystal_size_min 0.03
_refine_diff_density_max 0.860
_refine_diff_density_min -0.496
_refine_diff_density_rms 0.078
_refine_ls_extinction_coef 0.00021(4)
_refine_ls_extinction_expression Fc^*^=kFc[1+0.001xFc^2^\l^3^/sin(2\q)]^-1/4^
_refine_ls_extinction_method 'SHELXL-2016/6 (Sheldrick 2016)'
_refine_ls_goodness_of_fit_ref 1.066
_refine_ls_hydrogen_treatment constr
_refine_ls_matrix_type full
_refine_ls_number_parameters 320
_refine_ls_number_reflns 5397
_refine_ls_number_restraints 0
_refine_ls_restrained_S_all 1.066
_refine_ls_R_factor_all 0.0226
_refine_ls_R_factor_gt 0.0221
_refine_ls_shift/su_max 0.001
_refine_ls_shift/su_mean 0.000
_refine_ls_structure_factor_coef Fsqd
_refine_ls_weighting_details 'w=1/[\s^2^(Fo^2^)+(0.0228P)^2^+2.1406P] where P=(Fo^2^+2Fc^2^)/3'
_refine_ls_weighting_scheme calc
_refine_ls_wR_factor_gt 0.0544
_refine_ls_wR_factor_ref 0.0546
_reflns_Friedel_coverage 0.000
_reflns_Friedel_fraction_full .
_reflns_Friedel_fraction_max .
_reflns_number_gt 5314
_reflns_number_total 5397
_reflns_threshold_expression 'I > 2\s(I)'
_cod_data_source_file ck767_ck768.cif
_cod_data_source_block ck767
_cod_original_cell_volume 1289.96(4)
_cod_database_code 4350830
_shelx_shelxl_version_number 2016/6
_chemical_oxdiff_formula 'C19 H12Br3Co2N7S4'
_chemical_oxdiff_usercomment ck767
_shelx_space_group_comment
;
The symmetry employed for this shelxl refinement is uniquely defined
by the following loop, which should always be used as a source of
symmetry information in preference to the above space-group names.
They are only intended as comments.
;
_reflns_odcompleteness_completeness 99.70
_reflns_odcompleteness_iscentric 1
_reflns_odcompleteness_theta 74.33
_olex2_refinement_description
;
1. Fixed Uiso
 At 1.2 times of:
  All C(H) groups
2.a Aromatic/amide H refined with riding coordinates:
 C11(H11), C13(H13), C14(H14), C15(H15), C21(H21), C23(H23), C24(H24),
 C25(H25), C31(H31), C33(H33), C34(H34), C35(H35)
;
_olex2_submission_special_instructions 'No special instructions were received'
_oxdiff_exptl_absorpt_empirical_details
;
Empirical correction (ABSPACK) includes:
- Absorption correction using spherical harmonics
- Frame scaling
;
_oxdiff_exptl_absorpt_empirical_full_max 1.965
_oxdiff_exptl_absorpt_empirical_full_min 0.421

loop_
_space_group_symop_operation_xyz
'x, y, z'
'-x, -y, -z'

loop_
_atom_site_label
_atom_site_type_symbol
_atom_site_fract_x
_atom_site_fract_y
_atom_site_fract_z
_atom_site_U_iso_or_equiv
_atom_site_adp_type
_atom_site_occupancy
_atom_site_site_symmetry_order
_atom_site_calc_flag
_atom_site_refinement_flags_posn
_atom_site_refinement_flags_adp
_atom_site_refinement_flags_occupancy
_atom_site_disorder_assembly
_atom_site_disorder_group
Co1 Co 0.500000 1.000000 0.500000 0.01066(11) Uani 1 2 d S . P . .
Co2 Co 0.51843(6) 0.91586(5) 0.75281(2) 0.01306(9) Uani 1 1 d . . . . .
Co3 Co 0.500000 1.000000 1.000000 0.01032(11) Uani 1 2 d S . P . .
N1 N 0.3343(3) 0.9873(2) 0.57734(9) 0.0136(4) Uani 1 1 d . . . . .
C1 C 0.2730(3) 0.9882(3) 0.62666(10) 0.0125(4) Uani 1 1 d . . . . .
S1 S 0.18919(8) 0.98983(7) 0.69743(2) 0.01401(11) Uani 1 1 d . . . . .
N2 N 0.6606(3) 0.9661(3) 0.67919(9) 0.0163(4) Uani 1 1 d . . . . .
C2 C 0.7201(3) 0.9827(3) 0.63051(10) 0.0134(4) Uani 1 1 d . . . . .
S2 S 0.79839(8) 1.00619(7) 0.56123(2) 0.01383(11) Uani 1 1 d . . . . .
N3 N 0.3447(3) 0.9584(2) 0.82770(8) 0.0149(4) Uani 1 1 d . . . . .
C3 C 0.2754(3) 0.9806(3) 0.87649(10) 0.0128(4) Uani 1 1 d . . . . .
S3 S 0.18227(8) 1.00736(7) 0.94596(2) 0.01310(11) Uani 1 1 d . . . . .
N4 N 0.6938(3) 0.8946(2) 0.92804(8) 0.0129(4) Uani 1 1 d . . . . .
C4 C 0.7537(3) 0.8886(3) 0.87847(10) 0.0125(4) Uani 1 1 d . . . . .
S4 S 0.83714(8) 0.88564(7) 0.80755(2) 0.01598(11) Uani 1 1 d . . . . .
N11 N 0.6344(3) 0.7364(2) 0.49952(8) 0.0131(4) Uani 1 1 d . . . . .
C11 C 0.6628(3) 0.6607(3) 0.44714(10) 0.0136(4) Uani 1 1 d . . . . .
H11 H 0.625374 0.724459 0.410886 0.016 Uiso 1 1 calc R U . . .
C12 C 0.7452(3) 0.4919(3) 0.44459(10) 0.0143(4) Uani 1 1 d . . . . .
C13 C 0.8012(3) 0.3951(3) 0.49658(11) 0.0158(4) Uani 1 1 d . . . . .
H13 H 0.858014 0.279206 0.495339 0.019 Uiso 1 1 calc R U . . .
C14 C 0.7708(4) 0.4746(3) 0.55045(11) 0.0169(5) Uani 1 1 d . . . . .
H14 H 0.806583 0.413503 0.587312 0.020 Uiso 1 1 calc R U . . .
C15 C 0.6880(3) 0.6438(3) 0.55015(10) 0.0151(4) Uani 1 1 d . . . . .
H15 H 0.668203 0.696600 0.587429 0.018 Uiso 1 1 calc R U . . .
Br11 Br 0.77384(4) 0.39363(3) 0.36944(2) 0.01790(7) Uani 1 1 d . . . . .
N21 N 0.5935(3) 0.6666(2) 0.74444(8) 0.0136(4) Uani 1 1 d . . . . .
C21 C 0.4657(4) 0.5923(3) 0.76359(10) 0.0149(4) Uani 1 1 d . . . . .
H21 H 0.335669 0.655338 0.780441 0.018 Uiso 1 1 calc R U . . .
C22 C 0.5213(4) 0.4248(3) 0.75905(10) 0.0158(4) Uani 1 1 d . . . . .
C23 C 0.7092(4) 0.3300(3) 0.73433(11) 0.0188(5) Uani 1 1 d . . . . .
H23 H 0.748757 0.215255 0.731046 0.023 Uiso 1 1 calc R U . . .
C24 C 0.8387(4) 0.4111(3) 0.71432(10) 0.0189(5) Uani 1 1 d . . . . .
H24 H 0.969138 0.351785 0.696798 0.023 Uiso 1 1 calc R U . . .
C25 C 0.7763(3) 0.5724(3) 0.72023(10) 0.0159(4) Uani 1 1 d . . . . .
H25 H 0.866540 0.624647 0.706490 0.019 Uiso 1 1 calc R U . . .
Br21 Br 0.33643(4) 0.32679(3) 0.78707(2) 0.02180(7) Uani 1 1 d . . . . .
N31 N 0.5324(3) 0.7618(2) 1.03876(8) 0.0128(4) Uani 1 1 d . . . . .
C31 C 0.3712(3) 0.7353(3) 1.06482(10) 0.0133(4) Uani 1 1 d . . . . .
H31 H 0.244857 0.824438 1.069036 0.016 Uiso 1 1 calc R U . . .
C32 C 0.3858(3) 0.5808(3) 1.08556(10) 0.0136(4) Uani 1 1 d . . . . .
C33 C 0.5683(4) 0.4488(3) 1.08042(10) 0.0159(4) Uani 1 1 d . . . . .
H33 H 0.579120 0.342280 1.094168 0.019 Uiso 1 1 calc R U . . .
C34 C 0.7340(4) 0.4768(3) 1.05471(10) 0.0165(5) Uani 1 1 d . . . . .
H34 H 0.862502 0.389812 1.050931 0.020 Uiso 1 1 calc R U . . .
C35 C 0.7100(3) 0.6346(3) 1.03442(10) 0.0148(4) Uani 1 1 d . . . . .
H35 H 0.824589 0.652905 1.016669 0.018 Uiso 1 1 calc R U . . .
Br31 Br 0.15258(4) 0.55190(3) 1.12059(2) 0.01648(7) Uani 1 1 d . . . . .

loop_
_atom_site_aniso_label
_atom_site_aniso_U_11
_atom_site_aniso_U_22
_atom_site_aniso_U_33
_atom_site_aniso_U_23
_atom_site_aniso_U_13
_atom_site_aniso_U_12
Co1 0.0127(2) 0.0104(2) 0.0083(2) -0.00004(18) 0.00114(18) -0.00394(19)
Co2 0.01516(19) 0.01458(19) 0.00934(18) -0.00047(14) 0.00267(14) -0.00584(15)
Co3 0.0109(2) 0.0116(2) 0.0083(2) 0.00058(18) 0.00114(18) -0.00432(19)
N1 0.0121(9) 0.0159(9) 0.0130(9) 0.0003(7) 0.0007(7) -0.0059(7)
C1 0.0099(10) 0.0108(10) 0.0166(11) -0.0013(8) -0.0012(8) -0.0033(8)
S1 0.0132(2) 0.0167(3) 0.0105(2) -0.00095(19) 0.00248(19) -0.0040(2)
N2 0.0172(10) 0.0244(10) 0.0110(9) 0.0016(8) -0.0015(7) -0.0122(8)
C2 0.0105(10) 0.0110(10) 0.0184(11) -0.0001(8) -0.0024(8) -0.0036(8)
S2 0.0135(2) 0.0174(3) 0.0109(2) 0.00171(19) 0.00079(19) -0.0066(2)
N3 0.0136(9) 0.0197(10) 0.0117(9) -0.0003(7) -0.0003(7) -0.0067(8)
C3 0.0124(10) 0.0121(10) 0.0147(11) 0.0019(8) -0.0036(8) -0.0053(8)
S3 0.0112(2) 0.0175(3) 0.0097(2) -0.00012(19) 0.00144(18) -0.0047(2)
N4 0.0115(9) 0.0147(9) 0.0121(9) -0.0012(7) 0.0012(7) -0.0044(7)
C4 0.0107(10) 0.0110(10) 0.0159(11) -0.0006(8) -0.0019(8) -0.0039(8)
S4 0.0160(3) 0.0236(3) 0.0101(2) -0.0007(2) 0.00234(19) -0.0098(2)
N11 0.0128(9) 0.0136(9) 0.0134(9) -0.0006(7) 0.0010(7) -0.0054(7)
C11 0.0135(10) 0.0145(11) 0.0129(10) -0.0003(8) 0.0001(8) -0.0054(8)
C12 0.0141(10) 0.0142(11) 0.0153(11) -0.0023(8) 0.0027(8) -0.0063(9)
C13 0.0149(11) 0.0127(10) 0.0184(11) 0.0013(9) 0.0027(9) -0.0041(9)
C14 0.0171(11) 0.0170(11) 0.0150(11) 0.0040(9) -0.0011(9) -0.0049(9)
C15 0.0148(11) 0.0182(11) 0.0121(10) -0.0011(8) 0.0000(8) -0.0058(9)
Br11 0.02202(13) 0.01704(12) 0.01478(12) -0.00467(9) 0.00269(9) -0.00738(10)
N21 0.0147(9) 0.0141(9) 0.0121(9) -0.0004(7) 0.0000(7) -0.0058(7)
C21 0.0148(11) 0.0182(11) 0.0126(10) 0.0004(8) -0.0006(8) -0.0072(9)
C22 0.0169(11) 0.0184(11) 0.0152(11) 0.0020(9) -0.0044(9) -0.0100(9)
C23 0.0215(12) 0.0164(11) 0.0184(11) -0.0014(9) -0.0021(9) -0.0068(10)
C24 0.0130(11) 0.0309(13) 0.0122(11) -0.0036(9) 0.0001(8) -0.0074(10)
C25 0.0120(10) 0.0247(12) 0.0106(10) 0.0042(9) 0.0009(8) -0.0072(9)
Br21 0.02223(13) 0.02094(13) 0.02677(14) 0.00115(10) 0.00008(10) -0.01363(10)
N31 0.0134(9) 0.0139(9) 0.0112(9) 0.0008(7) -0.0009(7) -0.0053(7)
C31 0.0131(10) 0.0165(11) 0.0104(10) 0.0004(8) -0.0008(8) -0.0057(9)
C32 0.0144(11) 0.0190(11) 0.0097(10) 0.0008(8) -0.0017(8) -0.0087(9)
C33 0.0206(12) 0.0128(10) 0.0141(10) 0.0013(8) -0.0031(9) -0.0060(9)
C34 0.0151(11) 0.0160(11) 0.0150(11) -0.0009(9) -0.0003(8) -0.0017(9)
C35 0.0122(10) 0.0174(11) 0.0137(10) -0.0008(8) 0.0007(8) -0.0043(9)
Br31 0.01587(12) 0.01945(12) 0.01664(12) 0.00431(9) -0.00065(8) -0.01010(9)

loop_
_atom_type_symbol
_atom_type_description
_atom_type_scat_dispersion_real
_atom_type_scat_dispersion_imag
_atom_type_scat_source
C C 0.0181 0.0091 'International Tables Vol C Tables 4.2.6.8 and 6.1.1.4'
H H 0.0000 0.0000 'International Tables Vol C Tables 4.2.6.8 and 6.1.1.4'
Br Br -0.6763 1.2805 'International Tables Vol C Tables 4.2.6.8 and 6.1.1.4'
Co Co -2.3653 3.6143 'International Tables Vol C Tables 4.2.6.8 and 6.1.1.4'
N N 0.0311 0.0180 'International Tables Vol C Tables 4.2.6.8 and 6.1.1.4'
S S 0.3331 0.5567 'International Tables Vol C Tables 4.2.6.8 and 6.1.1.4'

loop_
_geom_angle_atom_site_label_1
_geom_angle_atom_site_label_2
_geom_angle_atom_site_label_3
_geom_angle
_geom_angle_site_symmetry_1
_geom_angle_site_symmetry_3
N1 Co1 N1 180.0 2_676 .
N1 Co1 S2 88.25(5) . 2_676
N1 Co1 S2 91.75(5) 2_676 2_676
N1 Co1 S2 91.75(5) . .
N1 Co1 S2 88.25(5) 2_676 .
N1 Co1 N11 89.87(7) 2_676 .
N1 Co1 N11 90.13(7) . .
N1 Co1 N11 89.87(7) . 2_676
N1 Co1 N11 90.13(7) 2_676 2_676
S2 Co1 S2 180.0 . 2_676
N11 Co1 S2 90.39(5) . .
N11 Co1 S2 89.61(5) . 2_676
N11 Co1 S2 90.39(5) 2_676 2_676
N11 Co1 S2 89.61(5) 2_676 .
N11 Co1 N11 180.0 . 2_676
N2 Co2 S1 91.55(6) . .
N2 Co2 S4 85.90(6) . .
N2 Co2 N21 100.48(8) . .
N3 Co2 S1 86.01(6) . .
N3 Co2 N2 157.83(9) . .
N3 Co2 S4 93.41(6) . .
N3 Co2 N21 101.66(8) . .
S4 Co2 S1 171.79(2) . .
N21 Co2 S1 93.00(6) . .
N21 Co2 S4 95.13(6) . .
S3 Co3 S3 180.00(2) . 2_677
N4 Co3 S3 87.16(5) 2_677 .
N4 Co3 S3 92.84(5) 2_677 2_677
N4 Co3 S3 92.84(5) . .
N4 Co3 S3 87.16(5) . 2_677
N4 Co3 N4 180.0 2_677 .
N4 Co3 N31 88.75(7) 2_677 .
N4 Co3 N31 91.25(7) 2_677 2_677
N4 Co3 N31 91.25(7) . .
N4 Co3 N31 88.75(7) . 2_677
N31 Co3 S3 88.95(5) 2_677 2_677
N31 Co3 S3 91.05(5) . 2_677
N31 Co3 S3 88.95(5) . .
N31 Co3 S3 91.05(5) 2_677 .
N31 Co3 N31 180.0 2_677 .
C1 N1 Co1 165.16(18) . .
N1 C1 S1 179.0(2) . .
C1 S1 Co2 101.00(8) . .
C2 N2 Co2 166.58(19) . .
N2 C2 S2 178.5(2) . .
C2 S2 Co1 101.61(8) . .
C3 N3 Co2 167.49(18) . .
N3 C3 S3 178.5(2) . .
C3 S3 Co3 99.74(8) . .
C4 N4 Co3 154.68(18) . .
N4 C4 S4 178.4(2) . .
C4 S4 Co2 100.76(8) . .
C11 N11 Co1 119.45(15) . .
C11 N11 C15 118.1(2) . .
C15 N11 Co1 122.43(15) . .
N11 C11 H11 119.2 . .
N11 C11 C12 121.6(2) . .
C12 C11 H11 119.2 . .
C11 C12 C13 120.7(2) . .
C11 C12 Br11 119.28(17) . .
C13 C12 Br11 119.95(17) . .
C12 C13 H13 121.4 . .
C14 C13 C12 117.1(2) . .
C14 C13 H13 121.4 . .
C13 C14 H14 120.3 . .
C15 C14 C13 119.5(2) . .
C15 C14 H14 120.3 . .
N11 C15 C14 122.9(2) . .
N11 C15 H15 118.6 . .
C14 C15 H15 118.6 . .
C21 N21 Co2 121.90(16) . .
C21 N21 C25 117.6(2) . .
C25 N21 Co2 120.50(16) . .
N21 C21 H21 119.6 . .
N21 C21 C22 120.9(2) . .
C22 C21 H21 119.6 . .
C21 C22 Br21 119.08(18) . .
C23 C22 C21 120.8(2) . .
C23 C22 Br21 120.08(18) . .
C22 C23 H23 121.5 . .
C22 C23 C24 117.0(2) . .
C24 C23 H23 121.5 . .
C23 C24 H24 120.4 . .
C25 C24 C23 119.2(2) . .
C25 C24 H24 120.4 . .
N21 C25 H25 117.8 . .
C24 C25 N21 124.5(2) . .
C24 C25 H25 117.8 . .
C31 N31 Co3 120.74(15) . .
C35 N31 Co3 121.00(15) . .
C35 N31 C31 118.1(2) . .
N31 C31 H31 119.3 . .
N31 C31 C32 121.4(2) . .
C32 C31 H31 119.3 . .
C31 C32 Br31 119.15(17) . .
C33 C32 C31 120.6(2) . .
C33 C32 Br31 120.29(17) . .
C32 C33 H33 121.0 . .
C34 C33 C32 117.9(2) . .
C34 C33 H33 121.0 . .
C33 C34 H34 120.5 . .
C33 C34 C35 118.9(2) . .
C35 C34 H34 120.5 . .
N31 C35 C34 123.0(2) . .
N31 C35 H35 118.5 . .
C34 C35 H35 118.5 . .

loop_
_geom_bond_atom_site_label_1
_geom_bond_atom_site_label_2
_geom_bond_distance
_geom_bond_site_symmetry_2
Co1 N1 2.0544(19) 2_676
Co1 N1 2.0544(19) .
Co1 S2 2.5978(5) .
Co1 S2 2.5979(5) 2_676
Co1 N11 2.1592(19) .
Co1 N11 2.1592(19) 2_676
Co2 S1 2.5478(7) .
Co2 N2 1.996(2) .
Co2 N3 1.984(2) .
Co2 S4 2.5462(7) .
Co2 N21 2.076(2) .
Co3 S3 2.5904(5) .
Co3 S3 2.5904(5) 2_677
Co3 N4 2.0684(19) 2_677
Co3 N4 2.0684(19) .
Co3 N31 2.1659(19) .
Co3 N31 2.1659(19) 2_677
N1 C1 1.158(3) .
C1 S1 1.652(2) .
N2 C2 1.164(3) .
C2 S2 1.640(2) .
N3 C3 1.162(3) .
C3 S3 1.641(2) .
N4 C4 1.157(3) .
C4 S4 1.653(2) .
N11 C11 1.341(3) .
N11 C15 1.342(3) .
C11 H11 0.9500 .
C11 C12 1.384(3) .
C12 C13 1.386(3) .
C12 Br11 1.889(2) .
C13 H13 0.9500 .
C13 C14 1.385(3) .
C14 H14 0.9500 .
C14 C15 1.385(3) .
C15 H15 0.9500 .
N21 C21 1.345(3) .
N21 C25 1.353(3) .
C21 H21 0.9500 .
C21 C22 1.387(3) .
C22 C23 1.383(3) .
C22 Br21 1.889(2) .
C23 H23 0.9500 .
C23 C24 1.404(3) .
C24 H24 0.9500 .
C24 C25 1.335(4) .
C25 H25 0.9500 .
N31 C31 1.348(3) .
N31 C35 1.341(3) .
C31 H31 0.9500 .
C31 C32 1.385(3) .
C32 C33 1.385(3) .
C32 Br31 1.890(2) .
C33 H33 0.9500 .
C33 C34 1.380(3) .
C34 H34 0.9500 .
C34 C35 1.392(3) .
C35 H35 0.9500 .

loop_
_geom_hbond_atom_site_label_D
_geom_hbond_atom_site_label_H
_geom_hbond_atom_site_label_A
_geom_hbond_distance_DH
_geom_hbond_distance_HA
_geom_hbond_distance_DA
_geom_hbond_angle_DHA
_geom_hbond_site_symmetry_A
C13 H13 S2 0.95 2.91 3.660(2) 136.7 1_545
C24 H24 S1 0.95 2.98 3.643(3) 127.6 1_645
C25 H25 Br11 0.95 2.94 3.775(2) 147.0 2_766
C31 H31 S3 0.95 2.86 3.744(2) 154.7 2_577
C31 H31 N4 0.95 2.68 3.135(3) 110.1 2_677
